data_9001049
loop_
_publ_author_name
'Horiuchi, H.'
'Ito, E.'
'Weidner, D. J.'

_publ_section_title
;
 Perovskite-type MgSiO3: Single-crystal X-ray diffraction study
;
_journal_name_full 'American Mineralogist'
_journal_page_first 357
_journal_page_last 360
_journal_volume 72
_journal_year 1987
_chemical_compound_source Synthetic
_chemical_formula_structural 'Mg (Si O3)'
_chemical_formula_sum 'Mg O3 Si'
_chemical_name_mineral Bridgmanite
_space_group_IT_number 62
_symmetry_space_group_name_Hall '-P 2c 2ab'
_symmetry_space_group_name_H-M 'P b n m'
_cell_angle_alpha 90
_cell_angle_beta 90
_cell_angle_gamma 90
_cell_length_a 4.7754
_cell_length_b 4.9292
_cell_length_c 6.8969
_cell_formula_units_Z 4
_cell_volume 162.345
_database_code_amcsd 0001071
_exptl_crystal_density_diffrn 4.107
_cod_original_formula_sum 'Mg Si O3'
_cod_database_code 9001049

loop_
_space_group_symop_operation_xyz
x,y,z
x,y,1/2-z
-x,-y,1/2+z
1/2+x,1/2-y,1/2+z
1/2-x,1/2+y,1/2-z
1/2-x,1/2+y,z
1/2+x,1/2-y,-z
-x,-y,-z

loop_
_atom_site_aniso_label
_atom_site_aniso_U_11
_atom_site_aniso_U_22
_atom_site_aniso_U_33
_atom_site_aniso_U_12
_atom_site_aniso_U_13
_atom_site_aniso_U_23
Mg 0.00555 0.00565 0.00619 0.00052 0.00000 0.00000
Si 0.00342 0.00367 0.00241 -0.00005 0.00003 -0.00016
O1 0.00434 0.00581 0.00217 0.00013 0.00000 0.00000
O2 0.00430 0.00449 0.00431 0.00083 0.00048 0.00083

loop_
_atom_site_label
_atom_site_fract_x
_atom_site_fract_y
_atom_site_fract_z
Mg 0.51410 0.55600 0.25000
Si 0.50000 0.00000 0.50000
O1 0.10280 0.46600 0.25000
O2 0.19610 0.20140 0.55310

loop_
_cod_related_entry_id
_cod_related_entry_database
_cod_related_entry_code
1 AMCSD 0001071
